data_1569955
loop_
_publ_author_name
'Jiao, Jianmin'
'Li, Heng'
'Xie, Wang'
'Zhao, Yue'
'Lin, Chen'
'Jiang, Juli'
'Wang, Leyong'

_publ_section_title
;
 Host-guest system of a phosphorylated macrocycle assisting structure
 determination of oily molecules in single-crystal form.
;
_journal_issue 41
_journal_name_full 'Chemical science'
_journal_page_first 11402
_journal_page_last 11409
_journal_paper_doi 10.1039/d3sc02995f
_journal_volume 14
_journal_year 2023
_chemical_formula_moiety 'C45 H39 O9 P3, C8 H14 O'
_chemical_formula_sum 'C53 H53 O10 P3'
_chemical_formula_weight 942.86
_space_group_crystal_system triclinic
_space_group_IT_number 2
_space_group_name_Hall '-P 1'
_space_group_name_H-M_alt 'P -1'
_atom_sites_solution_hydrogens geom
_atom_sites_solution_primary iterative
_audit_creation_date 2023-03-14
_audit_creation_method
;
Olex2 1.3
(compiled 2020.02.04 svn.rd84adfe8 for OlexSys, GUI svn.r6032)
;
_audit_update_record
;
2023-03-27 deposited with the CCDC.	2023-09-25 downloaded from the CCDC.
;
_cell_angle_alpha 60.844(2)
_cell_angle_beta 86.001(2)
_cell_angle_gamma 87.955(3)
_cell_formula_units_Z 2
_cell_length_a 9.8340(5)
_cell_length_b 16.3677(8)
_cell_length_c 16.5833(8)
_cell_measurement_reflns_used 9894
_cell_measurement_temperature 293.0
_cell_measurement_theta_max 68.47
_cell_measurement_theta_min 3.09
_cell_volume 2325.4(2)
_computing_cell_refinement 'SAINT V8.40B (?, 2016)'
_computing_data_reduction 'SAINT V8.40B (?, 2016)'
_computing_molecular_graphics 'Olex2 1.3 (Dolomanov et al., 2009)'
_computing_publication_material 'Olex2 1.3 (Dolomanov et al., 2009)'
_computing_structure_refinement 'olex2.refine 1.3 (Bourhis et al., 2015)'
_computing_structure_solution 'olex2.solve 1.3 (Bourhis et al., 2015)'
_diffrn_ambient_temperature 293.0
_diffrn_measured_fraction_theta_full 0.995
_diffrn_measured_fraction_theta_max 0.990
_diffrn_measurement_device_type 'Bruker APEX-II CCD'
_diffrn_measurement_method '\f and \w scans'
_diffrn_radiation_type CuK\a
_diffrn_radiation_wavelength 1.54178
_diffrn_reflns_av_R_equivalents 0.0596
_diffrn_reflns_av_unetI/netI 0.0598
_diffrn_reflns_Laue_measured_fraction_full 0.995
_diffrn_reflns_Laue_measured_fraction_max 0.990
_diffrn_reflns_limit_h_max 11
_diffrn_reflns_limit_h_min -11
_diffrn_reflns_limit_k_max 19
_diffrn_reflns_limit_k_min -19
_diffrn_reflns_limit_l_max 19
_diffrn_reflns_limit_l_min -19
_diffrn_reflns_number 28393
_diffrn_reflns_point_group_measured_fraction_full 0.995
_diffrn_reflns_point_group_measured_fraction_max 0.990
_diffrn_reflns_theta_full 67.679
_diffrn_reflns_theta_max 68.489
_diffrn_reflns_theta_min 3.057
_diffrn_source_current 1.1
_diffrn_source_power 0.055
_diffrn_source_voltage 50.0
_diffrn_standards_number 0
_exptl_absorpt_coefficient_mu 1.675
_exptl_absorpt_correction_T_max 0.7531
_exptl_absorpt_correction_T_min 0.5859
_exptl_absorpt_correction_type multi-scan
_exptl_absorpt_process_details
;
SADABS-2016/2 (Bruker,2016/2) was used for absorption correction.
wR2(int) was 0.1477 before and 0.0812 after correction.
The Ratio of minimum to maximum transmission is 0.7780.
The \l/2 correction factor is Not present.
;
_exptl_crystal_density_diffrn 1.347
_exptl_crystal_description block
_exptl_crystal_F_000 992
_exptl_crystal_size_max 0.18
_exptl_crystal_size_mid 0.17
_exptl_crystal_size_min 0.15
_refine_diff_density_max 0.648
_refine_diff_density_min -0.412
_refine_diff_density_rms 0.049
_refine_ls_extinction_method none
_refine_ls_goodness_of_fit_ref 1.069
_refine_ls_hydrogen_treatment constr
_refine_ls_matrix_type full
_refine_ls_number_parameters 604
_refine_ls_number_reflns 8471
_refine_ls_number_restraints 0
_refine_ls_restrained_S_all 1.069
_refine_ls_R_factor_all 0.0683
_refine_ls_R_factor_gt 0.0456
_refine_ls_shift/su_max 0.001
_refine_ls_shift/su_mean 0.000
_refine_ls_structure_factor_coef Fsqd
_refine_ls_weighting_details 'w=1/[\s^2^(Fo^2^)+(0.0774P)^2^+0.4420P] where P=(Fo^2^+2Fc^2^)/3'
_refine_ls_weighting_scheme calc
_refine_ls_wR_factor_gt 0.1289
_refine_ls_wR_factor_ref 0.1358
_reflns_Friedel_coverage 0.000
_reflns_number_gt 6975
_reflns_number_total 8471
_reflns_threshold_expression 'I > 2\s(I)'
_cod_data_source_file d3sc02995f2.cif
_cod_data_source_block cu_1_0m
_cod_depositor_comments 'Adding full bibliography for 1569950--1569976.cif.'
_cod_database_code 1569955
_shelx_shelxl_version_number 2014/7
_shelx_space_group_comment
;
The symmetry employed for this shelxl refinement is uniquely defined
by the following loop, which should always be used as a source of
symmetry information in preference to the above space-group names.
They are only intended as comments.
;
_shelx_estimated_absorpt_t_max 0.787
_shelx_estimated_absorpt_t_min 0.752
_olex2_refinement_description
;
1. Fixed Uiso
 At 1.2 times of:
  All C(H) groups, All C(H,H) groups
 At 1.5 times of:
  All C(H,H,H) groups
2.a Secondary CH2 refined with riding coordinates:
 C00G(H00A,H00B), C00M(H00C,H00D), C00Q(H00E,H00F), C01O(H2,H), C01R(H4,HC)
2.b Aromatic/amide H refined with riding coordinates:
 C014(H014), C015(H015), C017(H017), C018(H018), C019(H019), C01B(H01M),
 C01C(H01N), C01F(H01R), C01G(H01S), C01H(H01T), C01J(H01X), C01K(H01Y),
 C01L(H01Z), C01M(H01), C01N(H1), C01S(H5)
2.c Idealised Me refined as rotating group:
 C011(H01A,H01B,H01C), C013(H01D,H01E,H01F), C016(H01G,H01H,H01I), C01A(H01J,
 H01K,H01L), C01E(H01O,H01P,H01Q), C01I(H01U,H01V,H01W), C01Q(H3,HA,HB),
 C01T(H6,HD,HE), C01U(H7,HF,HG)
;
_olex2_submission_special_instructions 'No special instructions were received'

loop_
_space_group_symop_operation_xyz
'x, y, z'
'-x, -y, -z'

loop_
_atom_site_label
_atom_site_type_symbol
_atom_site_fract_x
_atom_site_fract_y
_atom_site_fract_z
_atom_site_U_iso_or_equiv
_atom_site_adp_type
_atom_site_occupancy
_atom_site_site_symmetry_order
_atom_site_calc_flag
_atom_site_refinement_flags_posn
_atom_site_refinement_flags_adp
_atom_site_refinement_flags_occupancy
_atom_site_disorder_assembly
_atom_site_disorder_group
P001 P 1.17534(5) 0.95848(3) 0.78435(3) 0.03955(14) Uani 1 1 d . . . . .
P002 P 1.32031(5) 0.82544(3) 0.41845(3) 0.03989(14) Uani 1 1 d . . . . .
P003 P 1.30612(5) 0.46155(4) 0.90335(3) 0.04324(15) Uani 1 1 d . . . . .
O004 O 1.38308(15) 0.91223(9) 0.42077(9) 0.0424(3) Uani 1 1 d . . . . .
O005 O 1.27428(15) 1.00686(9) 0.69382(9) 0.0417(3) Uani 1 1 d . . . . .
O006 O 1.26566(15) 0.88168(10) 0.86133(9) 0.0439(3) Uani 1 1 d . . . . .
O007 O 1.36376(15) 0.51512(9) 0.95169(9) 0.0443(3) Uani 1 1 d . . . . .
O008 O 1.42216(16) 0.47402(10) 0.82649(9) 0.0465(3) Uani 1 1 d . . . . .
O009 O 1.43393(15) 0.74677(10) 0.46160(9) 0.0443(3) Uani 1 1 d . . . . .
O00A O 1.18411(16) 0.79845(11) 0.46213(10) 0.0530(4) Uani 1 1 d . . . . .
O00B O 1.04731(16) 0.92448(11) 0.77270(11) 0.0528(4) Uani 1 1 d . . . . .
O00C O 1.17109(17) 0.49170(12) 0.86879(12) 0.0595(4) Uani 1 1 d . . . . .
C00D C 1.40254(19) 0.67902(13) 0.84279(12) 0.0363(4) Uani 1 1 d . . . . .
C00E C 1.2529(2) 0.99951(13) 0.47864(13) 0.0403(4) Uani 1 1 d . . . . .
C00F C 1.4161(2) 0.54771(13) 0.73480(13) 0.0414(4) Uani 1 1 d . . . . .
C00G C 1.51862(19) 0.80433(13) 0.58555(13) 0.0377(4) Uani 1 1 d . . . . .
H00A H 1.5860 0.8011 0.6270 0.045 Uiso 1 1 calc R U . . .
H00B H 1.5649 0.8253 0.5251 0.045 Uiso 1 1 calc R U . . .
C00H C 1.46444(18) 0.70561(13) 0.62016(13) 0.0364(4) Uani 1 1 d . . . . .
C00I C 1.2814(2) 0.78928(14) 0.87610(13) 0.0397(4) Uani 1 1 d . . . . .
O00J O 0.8335(2) 0.70691(17) 0.70061(19) 0.0961(8) Uani 1 1 d . . . . .
C00K C 1.46091(19) 0.63610(13) 0.71386(13) 0.0372(4) Uani 1 1 d . . . . .
C00L C 1.38351(19) 0.90070(12) 0.64793(12) 0.0357(4) Uani 1 1 d . . . . .
C00M C 1.51102(19) 0.65061(13) 0.79050(13) 0.0383(4) Uani 1 1 d . . . . .
H00C H 1.5810 0.6985 0.7639 0.046 Uiso 1 1 calc R U . . .
H00D H 1.5534 0.5930 0.8347 0.046 Uiso 1 1 calc R U . . .
C00N C 1.2243(2) 1.02303(13) 0.54826(13) 0.0385(4) Uani 1 1 d . . . . .
C00O C 1.3472(2) 0.92864(13) 0.49550(12) 0.0380(4) Uani 1 1 d . . . . .
C00P C 1.37620(19) 0.77263(13) 0.81925(12) 0.0369(4) Uani 1 1 d . . . . .
C00Q C 1.45285(19) 0.85486(13) 0.73886(12) 0.0375(4) Uani 1 1 d . . . . .
H00E H 1.4667 0.9020 0.7568 0.045 Uiso 1 1 calc R U . . .
H00F H 1.5421 0.8330 0.7288 0.045 Uiso 1 1 calc R U . . .
C00R C 1.3774(2) 0.59273(15) 0.57813(15) 0.0478(5) Uani 1 1 d . . . . .
C00S C 1.3318(2) 0.60995(14) 0.92144(13) 0.0405(4) Uani 1 1 d . . . . .
C00T C 1.1672(2) 1.04704(15) 0.81774(15) 0.0436(4) Uani 1 1 d . . . . .
C00U C 1.4238(2) 0.68044(14) 0.55666(13) 0.0413(4) Uani 1 1 d . . . . .
C00V C 1.41338(19) 0.87704(12) 0.57778(12) 0.0359(4) Uani 1 1 d . . . . .
C00W C 1.2917(2) 0.97378(13) 0.62931(12) 0.0375(4) Uani 1 1 d . . . . .
C00X C 1.2094(2) 0.72022(15) 0.95314(13) 0.0445(5) Uani 1 1 d . . . . .
C00Y C 1.3379(2) 0.85774(14) 0.29895(13) 0.0423(4) Uani 1 1 d . . . . .
C00Z C 1.3741(2) 0.52370(14) 0.67119(15) 0.0479(5) Uani 1 1 d . . . . .
C010 C 1.2362(2) 0.62721(15) 0.97710(13) 0.0440(5) Uani 1 1 d . . . . .
C011 C 1.1876(3) 1.04997(16) 0.38701(14) 0.0511(5) Uani 1 1 d . . . . .
H01A H 1.0912 1.0382 0.3966 0.077 Uiso 1 1 calc R U . . .
H01B H 1.2265 1.0278 0.3465 0.077 Uiso 1 1 calc R U . . .
H01C H 1.2034 1.1160 0.3596 0.077 Uiso 1 1 calc R U . . .
C012 C 1.3224(2) 0.34068(15) 0.98629(14) 0.0467(5) Uani 1 1 d . . . . .
C013 C 1.1274(2) 1.10119(16) 0.53559(16) 0.0522(5) Uani 1 1 d . . . . .
H01D H 1.0830 1.0874 0.5942 0.078 Uiso 1 1 calc R U . . .
H01E H 1.0602 1.1073 0.4936 0.078 Uiso 1 1 calc R U . . .
H01F H 1.1771 1.1587 0.5108 0.078 Uiso 1 1 calc R U . . .
C014 C 1.1527(3) 1.02426(18) 0.91003(17) 0.0554(6) Uani 1 1 d . . . . .
H014 H 1.1471 0.9618 0.9557 0.066 Uiso 1 1 calc R U . . .
C015 C 1.1714(3) 1.14054(16) 0.75097(18) 0.0561(6) Uani 1 1 d . . . . .
H015 H 1.1784 1.1571 0.6886 0.067 Uiso 1 1 calc R U . . .
C016 C 1.1675(3) 0.54674(17) 1.06161(16) 0.0605(6) Uani 1 1 d . . . . .
H01G H 1.0874 0.5286 1.0443 0.091 Uiso 1 1 calc R U . . .
H01H H 1.1422 0.5659 1.1069 0.091 Uiso 1 1 calc R U . . .
H01I H 1.2292 0.4947 1.0872 0.091 Uiso 1 1 calc R U . . .
C017 C 1.2214(3) 0.8685(2) 0.25338(16) 0.0620(6) Uani 1 1 d . . . . .
H017 H 1.1364 0.8606 0.2846 0.074 Uiso 1 1 calc R U . . .
C018 C 1.3192(3) 0.15075(17) 1.10893(16) 0.0644(7) Uani 1 1 d . . . . .
H018 H 1.3169 0.0865 1.1488 0.077 Uiso 1 1 calc R U . . .
C019 C 1.4215(3) 0.28374(16) 0.97715(16) 0.0580(6) Uani 1 1 d . . . . .
H019 H 1.4894 0.3089 0.9297 0.070 Uiso 1 1 calc R U . . .
C01A C 1.1084(3) 0.74732(18) 1.00877(16) 0.0606(6) Uani 1 1 d . . . . .
H01J H 1.1564 0.7715 1.0411 0.091 Uiso 1 1 calc R U . . .
H01K H 1.0568 0.6933 1.0526 0.091 Uiso 1 1 calc R U . . .
H01L H 1.0478 0.7944 0.9680 0.091 Uiso 1 1 calc R U . . .
C01B C 1.1464(3) 1.0943(2) 0.9349(2) 0.0663(7) Uani 1 1 d . . . . .
H01M H 1.1371 1.0784 0.9970 0.080 Uiso 1 1 calc R U . . .
C01C C 1.2235(3) 0.30224(19) 1.05831(18) 0.0681(7) Uani 1 1 d . . . . .
H01N H 1.1572 0.3406 1.0654 0.082 Uiso 1 1 calc R U . . .
C01D C 0.9528(3) 0.68820(18) 0.6943(2) 0.0699(8) Uani 1 1 d . . . . .
C01E C 1.3247(3) 0.42569(17) 0.70270(18) 0.0665(7) Uani 1 1 d . . . . .
H01O H 1.2401 0.4288 0.6757 0.100 Uiso 1 1 calc R U . . .
H01P H 1.3112 0.3927 0.7689 0.100 Uiso 1 1 calc R U . . .
H01Q H 1.3914 0.3934 0.6835 0.100 Uiso 1 1 calc R U . . .
C01F C 1.1539(3) 1.1857(2) 0.8687(2) 0.0709(8) Uani 1 1 d . . . . .
H01R H 1.1514 1.2323 0.8854 0.085 Uiso 1 1 calc R U . . .
C01G C 1.1652(3) 1.20919(19) 0.7765(2) 0.0727(8) Uani 1 1 d . . . . .
H01S H 1.1687 1.2718 0.7313 0.087 Uiso 1 1 calc R U . . .
C01H C 1.2302(3) 0.8909(2) 0.16131(18) 0.0744(8) Uani 1 1 d . . . . .
H01T H 1.1511 0.8981 0.1308 0.089 Uiso 1 1 calc R U . . .
C01I C 1.3329(3) 0.57407(19) 0.50369(18) 0.0685(7) Uani 1 1 d . . . . .
H01U H 1.2430 0.5990 0.4872 0.103 Uiso 1 1 calc R U . . .
H01V H 1.3320 0.5078 0.5260 0.103 Uiso 1 1 calc R U . . .
H01W H 1.3952 0.6034 0.4503 0.103 Uiso 1 1 calc R U . . .
C01J C 1.4193(3) 0.18853(18) 1.03932(18) 0.0679(7) Uani 1 1 d . . . . .
H01X H 1.4866 0.1500 1.0336 0.082 Uiso 1 1 calc R U . . .
C01K C 1.2228(3) 0.2072(2) 1.11985(19) 0.0737(8) Uani 1 1 d . . . . .
H01Y H 1.1567 0.1818 1.1685 0.088 Uiso 1 1 calc R U . . .
C01L C 1.3538(3) 0.9023(2) 0.11540(17) 0.0702(7) Uani 1 1 d . . . . .
H01Z H 1.3593 0.9171 0.0535 0.084 Uiso 1 1 calc R U . . .
C01M C 1.4625(3) 0.8706(3) 0.25143(18) 0.0788(10) Uani 1 1 d . . . . .
H01 H 1.5421 0.8648 0.2810 0.095 Uiso 1 1 calc R U . . .
C01N C 1.4692(3) 0.8922(3) 0.15968(19) 0.0915(12) Uani 1 1 d . . . . .
H1 H 1.5536 0.8998 0.1280 0.110 Uiso 1 1 calc R U . . .
C01O C 0.9995(4) 0.6318(3) 0.6491(3) 0.0950(11) Uani 1 1 d . . . . .
H2 H 1.0365 0.5733 0.6958 0.114 Uiso 1 1 calc R U . . .
H H 1.0734 0.6652 0.6040 0.114 Uiso 1 1 calc R U . . .
C01P C 0.8103(4) 0.4436(3) 0.6895(3) 0.0902(10) Uani 1 1 d . . . . .
C01Q C 1.0615(4) 0.7227(3) 0.7260(3) 0.1084(13) Uani 1 1 d . . . . .
H3 H 1.0250 0.7687 0.7417 0.163 Uiso 1 1 calc R U . . .
HA H 1.1321 0.7505 0.6776 0.163 Uiso 1 1 calc R U . . .
HB H 1.0988 0.6715 0.7795 0.163 Uiso 1 1 calc R U . . .
C01R C 0.8901(6) 0.6088(3) 0.5995(4) 0.1252(16) Uani 1 1 d . . . . .
H4 H 0.8399 0.6657 0.5624 0.150 Uiso 1 1 calc R U . . .
HC H 0.9370 0.5903 0.5575 0.150 Uiso 1 1 calc R U . . .
C01S C 0.7940(5) 0.5372(3) 0.6578(3) 0.1078(13) Uani 1 1 d . . . . .
H5 H 0.7128 0.5564 0.6757 0.129 Uiso 1 1 calc R U . . .
C01T C 0.7058(5) 0.3799(3) 0.7512(3) 0.1158(14) Uani 1 1 d . . . . .
H6 H 0.6437 0.4123 0.7732 0.174 Uiso 1 1 calc R U . . .
HD H 0.7470 0.3289 0.8028 0.174 Uiso 1 1 calc R U . . .
HE H 0.6571 0.3562 0.7188 0.174 Uiso 1 1 calc R U . . .
C01U C 0.9244(6) 0.4043(5) 0.6635(5) 0.159(2) Uani 1 1 d . . . . .
H7 H 0.9760 0.4532 0.6127 0.239 Uiso 1 1 calc R U . . .
HF H 0.8935 0.3610 0.6453 0.239 Uiso 1 1 calc R U . . .
HG H 0.9808 0.3720 0.7150 0.239 Uiso 1 1 calc R U . . .

loop_
_atom_site_aniso_label
_atom_site_aniso_U_11
_atom_site_aniso_U_22
_atom_site_aniso_U_33
_atom_site_aniso_U_23
_atom_site_aniso_U_13
_atom_site_aniso_U_12
P001 0.0432(3) 0.0348(3) 0.0396(3) -0.0171(2) -0.0022(2) -0.0026(2)
P002 0.0415(3) 0.0389(3) 0.0345(2) -0.0145(2) 0.0035(2) -0.0053(2)
P003 0.0428(3) 0.0338(3) 0.0405(3) -0.0082(2) -0.0022(2) -0.0019(2)
O004 0.0502(8) 0.0387(7) 0.0327(6) -0.0134(5) 0.0039(6) -0.0063(6)
O005 0.0489(8) 0.0342(7) 0.0415(7) -0.0181(6) -0.0004(6) -0.0021(6)
O006 0.0544(8) 0.0369(7) 0.0399(7) -0.0181(6) -0.0059(6) 0.0033(6)
O007 0.0481(8) 0.0327(7) 0.0415(7) -0.0098(6) -0.0032(6) 0.0030(6)
O008 0.0545(9) 0.0327(7) 0.0399(7) -0.0082(6) 0.0000(6) 0.0001(6)
O009 0.0507(8) 0.0418(8) 0.0343(6) -0.0143(6) 0.0018(6) 0.0004(6)
O00A 0.0455(9) 0.0568(9) 0.0508(8) -0.0225(7) 0.0097(7) -0.0093(7)
O00B 0.0495(9) 0.0505(9) 0.0559(9) -0.0231(7) -0.0033(7) -0.0107(7)
O00C 0.0454(9) 0.0543(9) 0.0605(9) -0.0129(7) -0.0092(7) -0.0003(7)
C00D 0.0332(9) 0.0366(10) 0.0354(9) -0.0142(8) -0.0055(7) 0.0002(7)
C00E 0.0411(10) 0.0330(9) 0.0364(9) -0.0087(7) -0.0008(8) -0.0061(8)
C00F 0.0423(11) 0.0339(10) 0.0376(9) -0.0098(8) 0.0009(8) -0.0004(8)
C00G 0.0321(9) 0.0370(10) 0.0378(9) -0.0136(8) 0.0039(7) -0.0059(7)
C00H 0.0313(9) 0.0336(9) 0.0386(9) -0.0137(8) 0.0029(7) -0.0020(7)
C00I 0.0453(11) 0.0357(10) 0.0362(9) -0.0157(8) -0.0065(8) 0.0032(8)
O00J 0.0603(13) 0.0797(15) 0.128(2) -0.0376(14) 0.0132(13) 0.0059(11)
C00K 0.0314(9) 0.0356(9) 0.0391(9) -0.0143(8) 0.0010(7) 0.0011(7)
C00L 0.0345(9) 0.0307(9) 0.0355(9) -0.0109(7) 0.0007(7) -0.0081(7)
C00M 0.0321(9) 0.0356(9) 0.0397(9) -0.0124(8) -0.0030(7) 0.0014(7)
C00N 0.0396(10) 0.0296(9) 0.0387(9) -0.0108(7) 0.0007(8) -0.0043(7)
C00O 0.0421(10) 0.0332(9) 0.0340(9) -0.0128(7) 0.0025(8) -0.0077(8)
C00P 0.0372(9) 0.0357(9) 0.0333(8) -0.0128(7) -0.0059(7) -0.0013(8)
C00Q 0.0361(9) 0.0348(9) 0.0399(9) -0.0164(8) -0.0035(8) -0.0046(8)
C00R 0.0548(13) 0.0421(11) 0.0448(11) -0.0199(9) -0.0025(9) -0.0025(9)
C00S 0.0412(10) 0.0352(10) 0.0388(9) -0.0129(8) -0.0041(8) 0.0012(8)
C00T 0.0397(10) 0.0420(11) 0.0525(11) -0.0256(9) -0.0015(9) -0.0011(8)
C00U 0.0429(11) 0.0377(10) 0.0363(9) -0.0132(8) 0.0034(8) -0.0006(8)
C00V 0.0333(9) 0.0315(9) 0.0350(9) -0.0101(7) 0.0029(7) -0.0087(7)
C00W 0.0405(10) 0.0317(9) 0.0364(9) -0.0138(7) 0.0024(8) -0.0059(8)
C00X 0.0486(11) 0.0428(11) 0.0368(9) -0.0155(8) -0.0015(8) 0.0021(9)
C00Y 0.0451(11) 0.0412(10) 0.0375(9) -0.0169(8) 0.0015(8) -0.0040(8)
C00Z 0.0552(13) 0.0354(10) 0.0483(11) -0.0164(9) -0.0009(10) -0.0065(9)
C010 0.0446(11) 0.0415(11) 0.0364(9) -0.0120(8) 0.0007(8) 0.0001(9)
C011 0.0602(14) 0.0430(11) 0.0415(10) -0.0131(9) -0.0108(10) 0.0035(10)
C012 0.0523(12) 0.0366(10) 0.0403(10) -0.0095(8) -0.0054(9) -0.0055(9)
C013 0.0523(13) 0.0432(11) 0.0499(11) -0.0144(9) -0.0039(10) 0.0085(10)
C014 0.0638(15) 0.0531(13) 0.0550(12) -0.0308(11) -0.0034(11) 0.0015(11)
C015 0.0611(14) 0.0435(12) 0.0621(13) -0.0250(10) 0.0023(11) -0.0012(10)
C016 0.0676(16) 0.0451(12) 0.0505(12) -0.0113(10) 0.0163(11) -0.0015(11)
C017 0.0466(13) 0.0818(18) 0.0472(12) -0.0234(12) -0.0007(10) -0.0016(12)
C018 0.096(2) 0.0361(11) 0.0482(12) -0.0075(10) -0.0208(13) -0.0105(12)
C019 0.0699(16) 0.0414(12) 0.0485(12) -0.0113(10) -0.0015(11) 0.0033(11)
C01A 0.0725(17) 0.0551(14) 0.0466(12) -0.0211(10) 0.0113(11) 0.0061(12)
C01B 0.0677(16) 0.0769(18) 0.0740(16) -0.0528(15) 0.0014(13) -0.0003(14)
C01C 0.0707(17) 0.0493(14) 0.0579(14) -0.0070(11) 0.0115(13) -0.0031(12)
C01D 0.0577(16) 0.0470(13) 0.0734(16) -0.0063(12) 0.0086(13) 0.0023(11)
C01E 0.091(2) 0.0412(12) 0.0636(14) -0.0210(11) -0.0080(14) -0.0160(12)
C01F 0.0636(16) 0.0680(17) 0.105(2) -0.0626(17) 0.0093(15) -0.0039(13)
C01G 0.0811(19) 0.0416(13) 0.097(2) -0.0365(14) 0.0066(16) -0.0014(12)
C01H 0.0662(17) 0.103(2) 0.0503(13) -0.0325(14) -0.0152(12) 0.0006(15)
C01I 0.100(2) 0.0525(14) 0.0569(14) -0.0285(11) -0.0109(14) -0.0063(14)
C01J 0.096(2) 0.0429(13) 0.0572(14) -0.0175(11) -0.0175(14) 0.0124(13)
C01K 0.0792(19) 0.0563(16) 0.0533(14) -0.0013(12) 0.0050(13) -0.0190(14)
C01L 0.0786(19) 0.090(2) 0.0426(12) -0.0329(13) -0.0061(12) 0.0114(15)
C01M 0.0438(13) 0.139(3) 0.0480(13) -0.0419(16) 0.0008(11) -0.0018(15)
C01N 0.0602(17) 0.158(4) 0.0493(14) -0.0473(18) 0.0080(13) 0.0085(19)
C01O 0.070(2) 0.080(2) 0.126(3) -0.046(2) 0.023(2) -0.0143(17)
C01P 0.084(2) 0.087(2) 0.098(2) -0.0409(19) -0.0289(19) 0.0055(19)
C01Q 0.088(3) 0.105(3) 0.140(3) -0.063(3) -0.040(2) 0.025(2)
C01R 0.147(4) 0.096(3) 0.129(4) -0.054(3) 0.013(3) -0.022(3)
C01S 0.113(3) 0.087(3) 0.104(3) -0.035(2) 0.010(2) 0.017(2)
C01T 0.129(4) 0.088(3) 0.129(3) -0.050(3) -0.021(3) -0.002(3)
C01U 0.100(4) 0.186(6) 0.208(6) -0.109(5) -0.026(4) 0.028(4)

loop_
_atom_type_symbol
_atom_type_description
_atom_type_scat_dispersion_real
_atom_type_scat_dispersion_imag
_atom_type_scat_source
C C 0.0181 0.0091 'International Tables Vol C Tables 4.2.6.8 and 6.1.1.4'
H H 0.0000 0.0000 'International Tables Vol C Tables 4.2.6.8 and 6.1.1.4'
O O 0.0492 0.0322 'International Tables Vol C Tables 4.2.6.8 and 6.1.1.4'
P P 0.2955 0.4335 'International Tables Vol C Tables 4.2.6.8 and 6.1.1.4'

loop_
_geom_angle_atom_site_label_1
_geom_angle_atom_site_label_2
_geom_angle_atom_site_label_3
_geom_angle
_geom_angle_site_symmetry_1
_geom_angle_site_symmetry_3
_geom_angle_publ_flag
O005 P001 C00T 100.47(9) . . ?
O006 P001 O005 105.22(8) . . ?
O006 P001 C00T 101.17(9) . . ?
O00B P001 O005 115.06(9) . . ?
O00B P001 O006 115.07(9) . . ?
O00B P001 C00T 117.76(10) . . ?
O004 P002 O009 103.25(8) . . ?
O004 P002 C00Y 103.17(8) . . ?
O009 P002 C00Y 102.44(9) . . ?
O00A P002 O004 115.26(9) . . ?
O00A P002 O009 115.22(9) . . ?
O00A P002 C00Y 115.70(10) . . ?
O007 P003 O008 103.94(8) . . ?
O007 P003 C012 104.27(9) . . ?
O008 P003 C012 102.06(9) . . ?
O00C P003 O007 114.56(10) . . ?
O00C P003 O008 114.63(9) . . ?
O00C P003 C012 115.80(10) . . ?
C00O O004 P002 119.87(11) . . ?
C00W O005 P001 123.00(12) . . ?
C00I O006 P001 123.43(13) . . ?
C00S O007 P003 121.15(13) . . ?
C00F O008 P003 120.80(13) . . ?
C00U O009 P002 120.12(13) . . ?
C00P C00D C00M 122.74(16) . . ?
C00S C00D C00M 119.66(17) . . ?
C00S C00D C00P 117.45(18) . . ?
C00N C00E C011 122.02(19) . . ?
C00O C00E C00N 117.44(18) . . ?
C00O C00E C011 120.53(19) . . ?
C00K C00F O008 118.61(18) . . ?
C00Z C00F O008 116.04(18) . . ?
C00Z C00F C00K 125.19(18) . . ?
H00A C00G H00B 107.4 . . ?
C00H C00G H00A 108.3 . . ?
C00H C00G H00B 108.3 . . ?
C00V C00G H00A 108.3 . . ?
C00V C00G H00B 108.3 . . ?
C00V C00G C00H 115.93(15) . . ?
C00K C00H C00G 122.96(18) . . ?
C00U C00H C00G 119.35(16) . . ?
C00U C00H C00K 117.58(17) . . ?
C00P C00I O006 118.55(17) . . ?
C00X C00I O006 116.26(17) . . ?
C00X C00I C00P 124.87(19) . . ?
C00F C00K C00H 116.78(18) . . ?
C00F C00K C00M 119.18(17) . . ?
C00H C00K C00M 123.92(17) . . ?
C00V C00L C00Q 123.09(17) . . ?
C00W C00L C00Q 119.54(17) . . ?
C00W C00L C00V 117.26(17) . . ?
C00D C00M H00C 108.3 . . ?
C00D C00M H00D 108.3 . . ?
C00K C00M C00D 115.80(16) . . ?
C00K C00M H00C 108.3 . . ?
C00K C00M H00D 108.3 . . ?
H00C C00M H00D 107.4 . . ?
C00E C00N C013 121.62(18) . . ?
C00W C00N C00E 117.67(18) . . ?
C00W C00N C013 120.68(19) . . ?
C00E C00O O004 116.02(17) . . ?
C00E C00O C00V 125.35(18) . . ?
C00V C00O O004 118.53(18) . . ?
C00D C00P C00Q 122.97(17) . . ?
C00I C00P C00D 117.32(17) . . ?
C00I C00P C00Q 119.59(18) . . ?
C00L C00Q C00P 115.53(15) . . ?
C00L C00Q H00E 108.4 . . ?
C00L C00Q H00F 108.4 . . ?
C00P C00Q H00E 108.4 . . ?
C00P C00Q H00F 108.4 . . ?
H00E C00Q H00F 107.5 . . ?
C00U C00R C00Z 117.0(2) . . ?
C00U C00R C01I 120.7(2) . . ?
C00Z C00R C01I 122.3(2) . . ?
C00D C00S O007 119.08(17) . . ?
C010 C00S O007 115.95(17) . . ?
C010 C00S C00D 124.85(19) . . ?
C014 C00T P001 121.16(17) . . ?
C015 C00T P001 120.10(17) . . ?
C015 C00T C014 118.7(2) . . ?
C00H C00U O009 119.04(17) . . ?
C00R C00U O009 115.57(18) . . ?
C00R C00U C00H 125.35(18) . . ?
C00L C00V C00G 123.02(17) . . ?
C00O C00V C00G 119.92(17) . . ?
C00O C00V C00L 116.94(18) . . ?
C00L C00W O005 117.99(17) . . ?
C00N C00W O005 116.44(17) . . ?
C00N C00W C00L 125.30(18) . . ?
C00I C00X C010 117.90(19) . . ?
C00I C00X C01A 119.8(2) . . ?
C010 C00X C01A 122.26(19) . . ?
C017 C00Y P002 118.15(16) . . ?
C01M C00Y P002 122.74(18) . . ?
C01M C00Y C017 119.1(2) . . ?
C00F C00Z C00R 118.07(19) . . ?
C00F C00Z C01E 120.31(19) . . ?
C00R C00Z C01E 121.6(2) . . ?
C00S C010 C00X 117.59(18) . . ?
C00S C010 C016 120.3(2) . . ?
C00X C010 C016 122.11(19) . . ?
C00E C011 H01A 109.5 . . ?
C00E C011 H01B 109.5 . . ?
C00E C011 H01C 109.5 . . ?
H01A C011 H01B 109.5 . . ?
H01A C011 H01C 109.5 . . ?
H01B C011 H01C 109.5 . . ?
C019 C012 P003 122.78(17) . . ?
C019 C012 C01C 119.4(2) . . ?
C01C C012 P003 117.57(19) . . ?
C00N C013 H01D 109.5 . . ?
C00N C013 H01E 109.5 . . ?
C00N C013 H01F 109.5 . . ?
H01D C013 H01E 109.5 . . ?
H01D C013 H01F 109.5 . . ?
H01E C013 H01F 109.5 . . ?
C00T C014 H014 119.8 . . ?
C00T C014 C01B 120.4(2) . . ?
C01B C014 H014 119.8 . . ?
C00T C015 H015 119.9 . . ?
C01G C015 C00T 120.3(2) . . ?
C01G C015 H015 119.9 . . ?
C010 C016 H01G 109.5 . . ?
C010 C016 H01H 109.5 . . ?
C010 C016 H01I 109.5 . . ?
H01G C016 H01H 109.5 . . ?
H01G C016 H01I 109.5 . . ?
H01H C016 H01I 109.5 . . ?
C00Y C017 H017 119.9 . . ?
C00Y C017 C01H 120.2(2) . . ?
C01H C017 H017 119.9 . . ?
C01J C018 H018 120.0 . . ?
C01K C018 H018 120.0 . . ?
C01K C018 C01J 120.1(2) . . ?
C012 C019 H019 120.3 . . ?
C012 C019 C01J 119.4(2) . . ?
C01J C019 H019 120.3 . . ?
C00X C01A H01J 109.5 . . ?
C00X C01A H01K 109.5 . . ?
C00X C01A H01L 109.5 . . ?
H01J C01A H01K 109.5 . . ?
H01J C01A H01L 109.5 . . ?
H01K C01A H01L 109.5 . . ?
C014 C01B H01M 119.9 . . ?
C01F C01B C014 120.2(3) . . ?
C01F C01B H01M 119.9 . . ?
C012 C01C H01N 119.8 . . ?
C01K C01C C012 120.4(3) . . ?
C01K C01C H01N 119.8 . . ?
O00J C01D C01O 121.7(3) . . ?
O00J C01D C01Q 123.0(3) . . ?
C01Q C01D C01O 115.2(3) . . ?
C00Z C01E H01O 109.5 . . ?
C00Z C01E H01P 109.5 . . ?
C00Z C01E H01Q 109.5 . . ?
H01O C01E H01P 109.5 . . ?
H01O C01E H01Q 109.5 . . ?
H01P C01E H01Q 109.5 . . ?
C01B C01F H01R 120.1 . . ?
C01B C01F C01G 119.9(2) . . ?
C01G C01F H01R 120.1 . . ?
C015 C01G C01F 120.5(3) . . ?
C015 C01G H01S 119.7 . . ?
C01F C01G H01S 119.7 . . ?
C017 C01H H01T 119.9 . . ?
C01L C01H C017 120.2(3) . . ?
C01L C01H H01T 119.9 . . ?
C00R C01I H01U 109.5 . . ?
C00R C01I H01V 109.5 . . ?
C00R C01I H01W 109.5 . . ?
H01U C01I H01V 109.5 . . ?
H01U C01I H01W 109.5 . . ?
H01V C01I H01W 109.5 . . ?
C018 C01J C019 120.7(3) . . ?
C018 C01J H01X 119.6 . . ?
C019 C01J H01X 119.6 . . ?
C018 C01K C01C 119.8(3) . . ?
C018 C01K H01Y 120.1 . . ?
C01C C01K H01Y 120.1 . . ?
C01H C01L H01Z 120.0 . . ?
C01N C01L C01H 120.0(2) . . ?
C01N C01L H01Z 120.0 . . ?
C00Y C01M H01 120.1 . . ?
C00Y C01M C01N 119.8(3) . . ?
C01N C01M H01 120.1 . . ?
C01L C01N C01M 120.7(3) . . ?
C01L C01N H1 119.7 . . ?
C01M C01N H1 119.7 . . ?
C01D C01O H2 108.2 . . ?
C01D C01O H 108.2 . . ?
C01D C01O C01R 116.5(3) . . ?
H2 C01O H 107.3 . . ?
C01R C01O H2 108.2 . . ?
C01R C01O H 108.2 . . ?
C01S C01P C01T 119.3(4) . . ?
C01S C01P C01U 123.5(5) . . ?
C01U C01P C01T 117.2(5) . . ?
C01D C01Q H3 109.5 . . ?
C01D C01Q HA 109.5 . . ?
C01D C01Q HB 109.5 . . ?
H3 C01Q HA 109.5 . . ?
H3 C01Q HB 109.5 . . ?
HA C01Q HB 109.5 . . ?
C01O C01R H4 108.2 . . ?
C01O C01R HC 108.2 . . ?
H4 C01R HC 107.3 . . ?
C01S C01R C01O 116.5(4) . . ?
C01S C01R H4 108.2 . . ?
C01S C01R HC 108.2 . . ?
C01P C01S C01R 126.1(4) . . ?
C01P C01S H5 116.9 . . ?
C01R C01S H5 116.9 . . ?
C01P C01T H6 109.5 . . ?
C01P C01T HD 109.5 . . ?
C01P C01T HE 109.5 . . ?
H6 C01T HD 109.5 . . ?
H6 C01T HE 109.5 . . ?
HD C01T HE 109.5 . . ?
C01P C01U H7 109.5 . . ?
C01P C01U HF 109.5 . . ?
C01P C01U HG 109.5 . . ?
H7 C01U HF 109.5 . . ?
H7 C01U HG 109.5 . . ?
HF C01U HG 109.5 . . ?

loop_
_geom_bond_atom_site_label_1
_geom_bond_atom_site_label_2
_geom_bond_distance
_geom_bond_site_symmetry_2
_geom_bond_publ_flag
P001 O005 1.5876(14) . ?
P001 O006 1.5854(15) . ?
P001 O00B 1.4564(16) . ?
P001 C00T 1.784(2) . ?
P002 O004 1.5873(15) . ?
P002 O009 1.5905(16) . ?
P002 O00A 1.4522(16) . ?
P002 C00Y 1.782(2) . ?
P003 O007 1.5865(16) . ?
P003 O008 1.5902(15) . ?
P003 O00C 1.4557(17) . ?
P003 C012 1.785(2) . ?
O004 C00O 1.410(2) . ?
O005 C00W 1.414(2) . ?
O006 C00I 1.414(2) . ?
O007 C00S 1.410(2) . ?
O008 C00F 1.411(2) . ?
O009 C00U 1.411(2) . ?
C00D C00M 1.528(3) . ?
C00D C00P 1.404(3) . ?
C00D C00S 1.398(3) . ?
C00E C00N 1.393(3) . ?
C00E C00O 1.389(3) . ?
C00E C011 1.510(3) . ?
C00F C00K 1.394(3) . ?
C00F C00Z 1.383(3) . ?
C00G H00A 0.9700 . ?
C00G H00B 0.9700 . ?
C00G C00H 1.530(3) . ?
C00G C00V 1.512(3) . ?
C00H C00K 1.408(3) . ?
C00H C00U 1.390(3) . ?
C00I C00P 1.393(3) . ?
C00I C00X 1.391(3) . ?
O00J C01D 1.212(3) . ?
C00K C00M 1.518(3) . ?
C00L C00Q 1.519(3) . ?
C00L C00V 1.405(3) . ?
C00L C00W 1.394(3) . ?
C00M H00C 0.9700 . ?
C00M H00D 0.9700 . ?
C00N C00W 1.388(3) . ?
C00N C013 1.506(3) . ?
C00O C00V 1.400(3) . ?
C00P C00Q 1.530(2) . ?
C00Q H00E 0.9700 . ?
C00Q H00F 0.9700 . ?
C00R C00U 1.386(3) . ?
C00R C00Z 1.399(3) . ?
C00R C01I 1.504(3) . ?
C00S C010 1.389(3) . ?
C00T C014 1.385(3) . ?
C00T C015 1.385(3) . ?
C00X C010 1.393(3) . ?
C00X C01A 1.508(3) . ?
C00Y C017 1.376(3) . ?
C00Y C01M 1.374(3) . ?
C00Z C01E 1.512(3) . ?
C010 C016 1.513(3) . ?
C011 H01A 0.9600 . ?
C011 H01B 0.9600 . ?
C011 H01C 0.9600 . ?
C012 C019 1.376(4) . ?
C012 C01C 1.385(3) . ?
C013 H01D 0.9600 . ?
C013 H01E 0.9600 . ?
C013 H01F 0.9600 . ?
C014 H014 0.9300 . ?
C014 C01B 1.393(4) . ?
C015 H015 0.9300 . ?
C015 C01G 1.379(4) . ?
C016 H01G 0.9600 . ?
C016 H01H 0.9600 . ?
C016 H01I 0.9600 . ?
C017 H017 0.9300 . ?
C017 C01H 1.383(4) . ?
C018 H018 0.9300 . ?
C018 C01J 1.369(4) . ?
C018 C01K 1.364(5) . ?
C019 H019 0.9300 . ?
C019 C01J 1.388(3) . ?
C01A H01J 0.9600 . ?
C01A H01K 0.9600 . ?
C01A H01L 0.9600 . ?
C01B H01M 0.9300 . ?
C01B C01F 1.359(4) . ?
C01C H01N 0.9300 . ?
C01C C01K 1.384(4) . ?
C01D C01O 1.490(5) . ?
C01D C01Q 1.466(5) . ?
C01E H01O 0.9600 . ?
C01E H01P 0.9600 . ?
C01E H01Q 0.9600 . ?
C01F H01R 0.9300 . ?
C01F C01G 1.379(4) . ?
C01G H01S 0.9300 . ?
C01H H01T 0.9300 . ?
C01H C01L 1.357(4) . ?
C01I H01U 0.9600 . ?
C01I H01V 0.9600 . ?
C01I H01W 0.9600 . ?
C01J H01X 0.9300 . ?
C01K H01Y 0.9300 . ?
C01L H01Z 0.9300 . ?
C01L C01N 1.356(4) . ?
C01M H01 0.9300 . ?
C01M C01N 1.382(4) . ?
C01N H1 0.9300 . ?
C01O H2 0.9700 . ?
C01O H 0.9700 . ?
C01O C01R 1.559(7) . ?
C01P C01S 1.364(5) . ?
C01P C01T 1.443(6) . ?
C01P C01U 1.417(6) . ?
C01Q H3 0.9600 . ?
C01Q HA 0.9600 . ?
C01Q HB 0.9600 . ?
C01R H4 0.9700 . ?
C01R HC 0.9700 . ?
C01R C01S 1.430(6) . ?
C01S H5 0.9300 . ?
C01T H6 0.9600 . ?
C01T HD 0.9600 . ?
C01T HE 0.9600 . ?
C01U H7 0.9600 . ?
C01U HF 0.9600 . ?
C01U HG 0.9600 . ?

loop_
_geom_torsion_atom_site_label_1
_geom_torsion_atom_site_label_2
_geom_torsion_atom_site_label_3
_geom_torsion_atom_site_label_4
_geom_torsion
_geom_torsion_site_symmetry_1
_geom_torsion_site_symmetry_2
_geom_torsion_site_symmetry_3
_geom_torsion_site_symmetry_4
_geom_torsion_publ_flag
P001 O005 C00W C00L -83.2(2) . . . . ?
P001 O005 C00W C00N 102.44(17) . . . . ?
P001 O006 C00I C00P 81.7(2) . . . . ?
P001 O006 C00I C00X -104.45(19) . . . . ?
P001 C00T C014 C01B -180.0(2) . . . . ?
P001 C00T C015 C01G -179.9(2) . . . . ?
P002 O004 C00O C00E -102.60(17) . . . . ?
P002 O004 C00O C00V 80.8(2) . . . . ?
P002 O009 C00U C00H -80.2(2) . . . . ?
P002 O009 C00U C00R 102.1(2) . . . . ?
P002 C00Y C017 C01H -178.2(2) . . . . ?
P002 C00Y C01M C01N 177.5(3) . . . . ?
P003 O007 C00S C00D -79.5(2) . . . . ?
P003 O007 C00S C010 104.36(19) . . . . ?
P003 O008 C00F C00K 81.7(2) . . . . ?
P003 O008 C00F C00Z -102.7(2) . . . . ?
P003 C012 C019 C01J -173.4(2) . . . . ?
P003 C012 C01C C01K 173.8(2) . . . . ?
O004 P002 O009 C00U 95.35(15) . . . . ?
O004 P002 C00Y C017 -117.4(2) . . . . ?
O004 P002 C00Y C01M 63.8(3) . . . . ?
O004 C00O C00V C00G -1.2(2) . . . . ?
O004 C00O C00V C00L 174.80(15) . . . . ?
O005 P001 O006 C00I -88.00(15) . . . . ?
O005 P001 C00T C014 -147.43(19) . . . . ?
O005 P001 C00T C015 34.4(2) . . . . ?
O006 P001 O005 C00W 89.06(15) . . . . ?
O006 P001 C00T C014 -39.5(2) . . . . ?
O006 P001 C00T C015 142.37(19) . . . . ?
O006 C00I C00P C00D 171.95(16) . . . . ?
O006 C00I C00P C00Q -4.2(3) . . . . ?
O006 C00I C00X C010 -171.55(18) . . . . ?
O006 C00I C00X C01A 7.2(3) . . . . ?
O007 P003 O008 C00F -94.25(16) . . . . ?
O007 P003 C012 C019 -105.1(2) . . . . ?
O007 P003 C012 C01C 80.3(2) . . . . ?
O007 C00S C010 C00X 175.42(18) . . . . ?
O007 C00S C010 C016 -3.2(3) . . . . ?
O008 P003 O007 C00S 92.69(15) . . . . ?
O008 P003 C012 C019 2.9(2) . . . . ?
O008 P003 C012 C01C -171.8(2) . . . . ?
O008 C00F C00K C00H 174.56(17) . . . . ?
O008 C00F C00K C00M -1.6(3) . . . . ?
O008 C00F C00Z C00R -174.8(2) . . . . ?
O008 C00F C00Z C01E 6.0(3) . . . . ?
O009 P002 O004 C00O -95.30(15) . . . . ?
O009 P002 C00Y C017 135.6(2) . . . . ?
O009 P002 C00Y C01M -43.2(3) . . . . ?
O00A P002 O004 C00O 31.23(18) . . . . ?
O00A P002 O009 C00U -31.20(18) . . . . ?
O00A P002 C00Y C017 9.4(2) . . . . ?
O00A P002 C00Y C01M -169.4(2) . . . . ?
O00B P001 O005 C00W -38.67(18) . . . . ?
O00B P001 O006 C00I 39.72(18) . . . . ?
O00B P001 C00T C014 86.8(2) . . . . ?
O00B P001 C00T C015 -91.3(2) . . . . ?
O00C P003 O007 C00S -33.15(17) . . . . ?
O00C P003 O008 C00F 31.55(19) . . . . ?
O00C P003 C012 C019 128.1(2) . . . . ?
O00C P003 C012 C01C -46.6(2) . . . . ?
C00D C00P C00Q C00L 95.3(2) . . . . ?
C00D C00S C010 C00X -0.4(3) . . . . ?
C00D C00S C010 C016 -179.0(2) . . . . ?
C00E C00N C00W O005 172.12(16) . . . . ?
C00E C00N C00W C00L -1.8(3) . . . . ?
C00E C00O C00V C00G -177.43(17) . . . . ?
C00E C00O C00V C00L -1.5(3) . . . . ?
C00F C00K C00M C00D -89.6(2) . . . . ?
C00G C00H C00K C00F -176.47(17) . . . . ?
C00G C00H C00K C00M -0.5(3) . . . . ?
C00G C00H C00U O009 0.2(3) . . . . ?
C00G C00H C00U C00R 177.7(2) . . . . ?
C00H C00G C00V C00L 95.0(2) . . . . ?
C00H C00G C00V C00O -89.2(2) . . . . ?
C00H C00K C00M C00D 94.6(2) . . . . ?
C00I C00P C00Q C00L -88.8(2) . . . . ?
C00I C00X C010 C00S -0.9(3) . . . . ?
C00I C00X C010 C016 177.7(2) . . . . ?
O00J C01D C01O C01R 7.3(5) . . . . ?
C00K C00F C00Z C00R 0.5(3) . . . . ?
C00K C00F C00Z C01E -178.7(2) . . . . ?
C00K C00H C00U O009 -176.19(17) . . . . ?
C00K C00H C00U C00R 1.3(3) . . . . ?
C00M C00D C00P C00I -175.65(17) . . . . ?
C00M C00D C00P C00Q 0.4(3) . . . . ?
C00M C00D C00S O007 0.9(3) . . . . ?
C00M C00D C00S C010 176.65(19) . . . . ?
C00N C00E C00O O004 -174.51(16) . . . . ?
C00N C00E C00O C00V 1.8(3) . . . . ?
C00O C00E C00N C00W -0.2(3) . . . . ?
C00O C00E C00N C013 177.76(18) . . . . ?
C00P C00D C00M C00K -94.6(2) . . . . ?
C00P C00D C00S O007 -174.78(17) . . . . ?
C00P C00D C00S C010 1.0(3) . . . . ?
C00P C00I C00X C010 1.8(3) . . . . ?
C00P C00I C00X C01A -179.5(2) . . . . ?
C00Q C00L C00V C00G -0.7(3) . . . . ?
C00Q C00L C00V C00O -176.50(16) . . . . ?
C00Q C00L C00W O005 4.5(2) . . . . ?
C00Q C00L C00W C00N 178.28(17) . . . . ?
C00S C00D C00M C00K 89.9(2) . . . . ?
C00S C00D C00P C00I -0.1(3) . . . . ?
C00S C00D C00P C00Q 175.90(17) . . . . ?
C00T P001 O005 C00W -166.21(15) . . . . ?
C00T P001 O006 C00I 167.78(15) . . . . ?
C00T C014 C01B C01F 0.3(4) . . . . ?
C00T C015 C01G C01F -0.4(4) . . . . ?
C00U C00H C00K C00F -0.3(3) . . . . ?
C00U C00H C00K C00M 175.66(17) . . . . ?
C00U C00R C00Z C00F 0.5(3) . . . . ?
C00U C00R C00Z C01E 179.6(2) . . . . ?
C00V C00G C00H C00K -93.9(2) . . . . ?
C00V C00G C00H C00U 89.9(2) . . . . ?
C00V C00L C00Q C00P -95.3(2) . . . . ?
C00V C00L C00W O005 -171.67(15) . . . . ?
C00V C00L C00W C00N 2.1(3) . . . . ?
C00W C00L C00Q C00P 88.8(2) . . . . ?
C00W C00L C00V C00G 175.34(16) . . . . ?
C00W C00L C00V C00O -0.5(2) . . . . ?
C00X C00I C00P C00D -1.3(3) . . . . ?
C00X C00I C00P C00Q -177.44(19) . . . . ?
C00Y P002 O004 C00O 158.30(15) . . . . ?
C00Y P002 O009 C00U -157.69(15) . . . . ?
C00Y C017 C01H C01L 0.1(5) . . . . ?
C00Y C01M C01N C01L 1.1(6) . . . . ?
C00Z C00F C00K C00H -0.6(3) . . . . ?
C00Z C00F C00K C00M -176.7(2) . . . . ?
C00Z C00R C00U O009 176.2(2) . . . . ?
C00Z C00R C00U C00H -1.4(3) . . . . ?
C011 C00E C00N C00W -178.70(18) . . . . ?
C011 C00E C00N C013 -0.7(3) . . . . ?
C011 C00E C00O O004 4.0(3) . . . . ?
C011 C00E C00O C00V -179.66(18) . . . . ?
C012 P003 O007 C00S -160.74(14) . . . . ?
C012 P003 O008 C00F 157.53(16) . . . . ?
C012 C019 C01J C018 0.5(4) . . . . ?
C012 C01C C01K C018 -0.7(5) . . . . ?
C013 C00N C00W O005 -5.9(3) . . . . ?
C013 C00N C00W C00L -179.76(18) . . . . ?
C014 C00T C015 C01G 1.9(4) . . . . ?
C014 C01B C01F C01G 1.2(5) . . . . ?
C015 C00T C014 C01B -1.8(4) . . . . ?
C017 C00Y C01M C01N -1.3(5) . . . . ?
C017 C01H C01L C01N -0.3(5) . . . . ?
C019 C012 C01C C01K -1.0(4) . . . . ?
C01A C00X C010 C00S -179.6(2) . . . . ?
C01A C00X C010 C016 -1.0(4) . . . . ?
C01B C01F C01G C015 -1.1(5) . . . . ?
C01C C012 C019 C01J 1.1(4) . . . . ?
C01D C01O C01R C01S -75.8(5) . . . . ?
C01H C01L C01N C01M -0.3(6) . . . . ?
C01I C00R C00U O009 -3.9(3) . . . . ?
C01I C00R C00U C00H 178.5(2) . . . . ?
C01I C00R C00Z C00F -179.5(2) . . . . ?
C01I C00R C00Z C01E -0.3(4) . . . . ?
C01J C018 C01K C01C 2.3(5) . . . . ?
C01K C018 C01J C019 -2.3(4) . . . . ?
C01M C00Y C017 C01H 0.7(4) . . . . ?
C01O C01R C01S C01P -87.7(6) . . . . ?
C01Q C01D C01O C01R -169.7(3) . . . . ?
C01T C01P C01S C01R 177.3(5) . . . . ?
C01U C01P C01S C01R -4.1(8) . . . . ?
